data_4027395
loop_
_publ_author_name
'R. Rama Suresh'
'K. C. Kumara Swamy'

_publ_section_title
;
 Palladium-Catalyzed Annulation of Allenes with Indole-2-carboxylic Acid
 Derivatives: Synthesis of Indolo[2,3-c]pyrane-1-ones via Ar-I Reactivity
 or C-H Functionalization
;
_journal_name_full 'Journal of Organic Chemistry'
_journal_page_first 6959
_journal_page_last 6969
_journal_paper_doi 10.1021/jo301149s
_journal_volume 77
_journal_year 2012
_chemical_formula_moiety 'C21 H19 N O3'
_chemical_formula_sum 'C21 H19 N O3'
_chemical_formula_weight 333.39
_chemical_name_systematic
; 

 ? 

;
_space_group_IT_number 14
_symmetry_cell_setting monoclinic
_symmetry_space_group_name_Hall '-P 2ybc'
_symmetry_space_group_name_H-M 'P 1 21/c 1'
_atom_sites_solution_hydrogens geom
_atom_sites_solution_primary direct
_atom_sites_solution_secondary difmap
_audit_creation_method SHELXL-97
_cell_angle_alpha 90.00
_cell_angle_beta 105.021(13)
_cell_angle_gamma 90.00
_cell_formula_units_Z 4
_cell_length_a 13.0768(16)
_cell_length_b 16.069(2)
_cell_length_c 8.6435(9)
_cell_measurement_temperature 293(2)
_cell_volume 1754.2(4)
_computing_structure_refinement 'SHELXL-97 (Sheldrick, 1997)'
_computing_structure_solution 'SHELXS-97 (Sheldrick, 1990)'
_diffrn_ambient_temperature 293(2)
_diffrn_measured_fraction_theta_full 0.999
_diffrn_measured_fraction_theta_max 0.999
_diffrn_radiation_monochromator graphite
_diffrn_radiation_source 'fine-focus sealed tube'
_diffrn_radiation_type MoK\a
_diffrn_radiation_wavelength 0.71073
_diffrn_reflns_av_R_equivalents 0.0773
_diffrn_reflns_av_sigmaI/netI 0.1645
_diffrn_reflns_limit_h_max 13
_diffrn_reflns_limit_h_min -15
_diffrn_reflns_limit_k_max 19
_diffrn_reflns_limit_k_min -19
_diffrn_reflns_limit_l_max 9
_diffrn_reflns_limit_l_min -10
_diffrn_reflns_number 7379
_diffrn_reflns_theta_full 24.99
_diffrn_reflns_theta_max 24.99
_diffrn_reflns_theta_min 2.75
_exptl_absorpt_coefficient_mu 0.084
_exptl_absorpt_correction_T_max 0.9916
_exptl_absorpt_correction_T_min 0.9817
_exptl_absorpt_correction_type multi-scan
_exptl_absorpt_process_details 'CrysAliPro, Oxford Diffraction Ltd.'
_exptl_crystal_density_diffrn 1.262
_exptl_crystal_F_000 704
_exptl_crystal_size_max 0.22
_exptl_crystal_size_mid 0.12
_exptl_crystal_size_min 0.10
_refine_diff_density_max 0.204
_refine_diff_density_min -0.159
_refine_diff_density_rms 0.034
_refine_ls_extinction_method none
_refine_ls_goodness_of_fit_ref 0.783
_refine_ls_hydrogen_treatment mixed
_refine_ls_matrix_type full
_refine_ls_number_parameters 230
_refine_ls_number_reflns 3093
_refine_ls_number_restraints 1
_refine_ls_restrained_S_all 0.783
_refine_ls_R_factor_all 0.2069
_refine_ls_R_factor_gt 0.0583
_refine_ls_shift/su_max 0.001
_refine_ls_shift/su_mean 0.000
_refine_ls_structure_factor_coef Fsqd
_refine_ls_weighting_details 'calc w=1/[\s^2^(Fo^2^)+(0.0480P)^2^+0.0000P] where P=(Fo^2^+2Fc^2^)/3'
_refine_ls_weighting_scheme calc
_refine_ls_wR_factor_gt 0.1010
_refine_ls_wR_factor_ref 0.1276
_reflns_number_gt 968
_reflns_number_total 3093
_reflns_threshold_expression >2sigma(I)
_cod_data_source_file jo301149s_si_002_6.cif
_cod_data_source_block compd-47
_cod_original_cell_volume 1754.3(4)
_cod_database_code 4027395

loop_
_symmetry_equiv_pos_as_xyz
'x, y, z'
'-x, y+1/2, -z+1/2'
'-x, -y, -z'
'x, -y-1/2, z-1/2'

loop_
_atom_site_label
_atom_site_type_symbol
_atom_site_fract_x
_atom_site_fract_y
_atom_site_fract_z
_atom_site_U_iso_or_equiv
_atom_site_adp_type
_atom_site_occupancy
_atom_site_symmetry_multiplicity
_atom_site_calc_flag
_atom_site_refinement_flags
C1 C 0.7548(3) 0.8462(2) 0.4748(4) 0.0683(12) Uani 1 1 d .
H1A H 0.6969 0.8389 0.5246 0.082 Uiso 1 1 calc R
H1B H 0.8003 0.7977 0.5000 0.082 Uiso 1 1 calc R
C2 C 0.7548(4) 0.9905(3) 0.5251(5) 0.0942(15) Uani 1 1 d .
H2A H 0.6898 0.9809 0.5564 0.113 Uiso 1 1 calc R
H2B H 0.7362 1.0087 0.4143 0.113 Uiso 1 1 calc R
C3 C 0.8168(4) 1.0566(3) 0.6273(6) 0.133(2) Uani 1 1 d .
H3A H 0.8341 1.0391 0.7373 0.199 Uiso 1 1 calc R
H3B H 0.7756 1.1068 0.6155 0.199 Uiso 1 1 calc R
H3C H 0.8808 1.0668 0.5955 0.199 Uiso 1 1 calc R
C4 C 0.8828(3) 0.8522(2) 0.2221(5) 0.0651(12) Uani 1 1 d .
H4 H 0.9265 0.8473 0.3253 0.078 Uiso 1 1 calc R
C5 C 0.9233(3) 0.8565(2) 0.0916(5) 0.0707(12) Uani 1 1 d .
H5 H 0.9963 0.8540 0.1065 0.085 Uiso 1 1 calc R
C6 C 0.8579(3) 0.8646(2) -0.0644(5) 0.0698(12) Uani 1 1 d .
H6 H 0.8884 0.8682 -0.1502 0.084 Uiso 1 1 calc R
C7 C 0.7513(3) 0.8674(2) -0.0922(4) 0.0568(10) Uani 1 1 d .
H7 H 0.7087 0.8724 -0.1961 0.068 Uiso 1 1 calc R
C8 C 0.7058(3) 0.8627(2) 0.0379(4) 0.0483(10) Uani 1 1 d .
C9 C 0.6011(3) 0.8621(2) 0.0542(4) 0.0482(9) Uani 1 1 d .
C10 C 0.4970(3) 0.8667(2) -0.0616(4) 0.0562(11) Uani 1 1 d .
C11 C 0.4138(4) 0.8300(3) 0.0076(5) 0.0782(14) Uani 1 1 d D
C12 C 0.5156(4) 0.8591(3) 0.2809(5) 0.0675(12) Uani 1 1 d .
C13 C 0.6064(3) 0.8555(2) 0.2150(4) 0.0575(11) Uani 1 1 d .
C14 C 0.7733(3) 0.8555(2) 0.1929(4) 0.0508(10) Uani 1 1 d .
C15 C 0.2993(3) 0.8409(3) -0.0868(5) 0.0611(11) Uani 1 1 d .
C16 C 0.2400(4) 0.9067(3) -0.0606(5) 0.0791(13) Uani 1 1 d .
H16 H 0.2688 0.9457 0.0181 0.095 Uiso 1 1 calc R
C17 C 0.1362(5) 0.9150(3) -0.1525(7) 0.0925(15) Uani 1 1 d .
H17 H 0.0949 0.9589 -0.1332 0.111 Uiso 1 1 calc R
C18 C 0.0947(3) 0.8593(4) -0.2702(6) 0.0921(16) Uani 1 1 d .
H18 H 0.0251 0.8650 -0.3313 0.110 Uiso 1 1 calc R
C19 C 0.1551(4) 0.7953(3) -0.2983(6) 0.0952(16) Uani 1 1 d .
H19 H 0.1275 0.7580 -0.3807 0.114 Uiso 1 1 calc R
C20 C 0.2564(4) 0.7857(3) -0.2058(5) 0.0780(13) Uani 1 1 d .
H20 H 0.2966 0.7408 -0.2242 0.094 Uiso 1 1 calc R
C21 C 0.4789(3) 0.8911(2) -0.2137(4) 0.0868(15) Uani 1 1 d .
H21A H 0.5351 0.9070 -0.2546 0.104 Uiso 1 1 calc R
H21B H 0.4101 0.8921 -0.2789 0.104 Uiso 1 1 calc R
H11 H 0.428(3) 0.7723(8) 0.020(5) 0.104 Uiso 1 1 d D
N1 N 0.7120(3) 0.85161(18) 0.3013(3) 0.0575(9) Uani 1 1 d .
O1 O 0.8122(2) 0.9165(2) 0.5385(3) 0.0783(9) Uani 1 1 d .
O2 O 0.4204(2) 0.85749(16) 0.1713(3) 0.0706(8) Uani 1 1 d .
O3 O 0.5170(2) 0.86432(19) 0.4205(3) 0.0966(10) Uani 1 1 d .

loop_
_atom_site_aniso_label
_atom_site_aniso_U_11
_atom_site_aniso_U_22
_atom_site_aniso_U_33
_atom_site_aniso_U_23
_atom_site_aniso_U_13
_atom_site_aniso_U_12
C1 0.097(3) 0.069(3) 0.033(2) 0.000(2) 0.006(2) -0.002(2)
C2 0.125(4) 0.082(3) 0.065(3) -0.002(3) 0.005(3) 0.020(3)
C3 0.214(6) 0.083(4) 0.099(4) -0.028(3) 0.036(4) -0.028(4)
C4 0.060(3) 0.072(3) 0.055(3) -0.002(3) 0.003(2) 0.002(2)
C5 0.053(3) 0.080(3) 0.079(3) -0.009(3) 0.019(3) 0.002(2)
C6 0.061(3) 0.096(3) 0.063(3) -0.006(3) 0.033(3) -0.001(3)
C7 0.056(3) 0.071(3) 0.046(2) 0.006(2) 0.019(2) 0.001(2)
C8 0.052(3) 0.056(2) 0.039(2) 0.006(2) 0.016(2) -0.004(2)
C9 0.052(2) 0.057(2) 0.040(2) 0.002(2) 0.019(2) -0.003(2)
C10 0.059(3) 0.070(3) 0.044(2) 0.001(2) 0.020(2) -0.013(2)
C11 0.071(3) 0.108(4) 0.055(3) -0.004(3) 0.015(3) -0.003(3)
C12 0.082(4) 0.079(3) 0.044(3) 0.001(3) 0.022(3) -0.011(3)
C13 0.067(3) 0.069(3) 0.040(2) 0.001(2) 0.019(2) -0.009(2)
C14 0.058(3) 0.050(2) 0.043(2) -0.003(2) 0.013(2) -0.006(2)
C15 0.052(3) 0.079(3) 0.058(3) -0.002(3) 0.025(2) 0.000(3)
C16 0.085(4) 0.077(3) 0.083(3) -0.014(3) 0.035(3) -0.007(3)
C17 0.098(5) 0.089(4) 0.099(4) 0.009(4) 0.039(4) 0.027(3)
C18 0.048(3) 0.141(5) 0.091(4) 0.015(4) 0.023(3) 0.008(4)
C19 0.057(3) 0.123(5) 0.106(4) -0.023(4) 0.021(3) -0.020(3)
C20 0.074(4) 0.075(3) 0.093(4) -0.015(3) 0.033(3) 0.002(3)
C21 0.057(3) 0.154(4) 0.048(3) 0.028(3) 0.012(2) -0.002(3)
N1 0.065(2) 0.073(2) 0.0359(18) 0.0006(19) 0.0143(19) -0.0077(19)
O1 0.100(2) 0.074(2) 0.0482(17) -0.0046(17) -0.0045(16) 0.0012(19)
O2 0.0673(19) 0.104(2) 0.0493(16) -0.0105(17) 0.0308(16) -0.0094(16)
O3 0.104(2) 0.154(3) 0.0444(17) -0.006(2) 0.0404(17) -0.013(2)

loop_
_atom_type_symbol
_atom_type_description
_atom_type_scat_dispersion_real
_atom_type_scat_dispersion_imag
_atom_type_scat_source
C C 0.0030 0.0020 'International Tables Vol C Tables 4.2.6.8 and 6.1.1.4'
H H 0.0000 0.0000 'International Tables Vol C Tables 4.2.6.8 and 6.1.1.4'
N N 0.0060 0.0030 'International Tables Vol C Tables 4.2.6.8 and 6.1.1.4'
O O 0.0110 0.0060 'International Tables Vol C Tables 4.2.6.8 and 6.1.1.4'

loop_
_geom_angle_atom_site_label_1
_geom_angle_atom_site_label_2
_geom_angle_atom_site_label_3
_geom_angle
O1 C1 N1 112.5(3)
O1 C1 H1A 109.1
N1 C1 H1A 109.1
O1 C1 H1B 109.1
N1 C1 H1B 109.1
H1A C1 H1B 107.8
O1 C2 C3 111.2(4)
O1 C2 H2A 109.4
C3 C2 H2A 109.4
O1 C2 H2B 109.4
C3 C2 H2B 109.4
H2A C2 H2B 108.0
C2 C3 H3A 109.5
C2 C3 H3B 109.5
H3A C3 H3B 109.5
C2 C3 H3C 109.5
H3A C3 H3C 109.5
H3B C3 H3C 109.5
C5 C4 C14 116.7(4)
C5 C4 H4 121.6
C14 C4 H4 121.6
C4 C5 C6 121.9(4)
C4 C5 H5 119.1
C6 C5 H5 119.1
C7 C6 C5 121.1(4)
C7 C6 H6 119.4
C5 C6 H6 119.4
C6 C7 C8 119.2(4)
C6 C7 H7 120.4
C8 C7 H7 120.4
C7 C8 C14 118.5(3)
C7 C8 C9 134.7(3)
C14 C8 C9 106.8(3)
C13 C9 C8 107.7(3)
C13 C9 C10 119.2(4)
C8 C9 C10 133.1(3)
C21 C10 C9 125.7(4)
C21 C10 C11 123.4(4)
C9 C10 C11 110.5(3)
O2 C11 C10 113.7(3)
O2 C11 C15 106.7(4)
C10 C11 C15 117.3(4)
O2 C11 H11 103(3)
C10 C11 H11 107(3)
C15 C11 H11 108(2)
O3 C12 O2 118.3(4)
O3 C12 C13 126.6(4)
O2 C12 C13 115.1(3)
C9 C13 N1 109.1(4)
C9 C13 C12 124.2(4)
N1 C13 C12 126.4(3)
N1 C14 C4 128.8(4)
N1 C14 C8 108.6(3)
C4 C14 C8 122.6(4)
C16 C15 C20 119.3(4)
C16 C15 C11 121.6(4)
C20 C15 C11 119.1(4)
C15 C16 C17 119.5(4)
C15 C16 H16 120.3
C17 C16 H16 120.3
C18 C17 C16 120.5(5)
C18 C17 H17 119.8
C16 C17 H17 119.8
C19 C18 C17 119.7(4)
C19 C18 H18 120.2
C17 C18 H18 120.2
C18 C19 C20 120.2(4)
C18 C19 H19 119.9
C20 C19 H19 119.9
C15 C20 C19 120.9(4)
C15 C20 H20 119.5
C19 C20 H20 119.5
C10 C21 H21A 120.0
C10 C21 H21B 120.0
H21A C21 H21B 120.0
C14 N1 C13 107.7(3)
C14 N1 C1 124.3(3)
C13 N1 C1 128.0(3)
C1 O1 C2 115.9(3)
C12 O2 C11 119.6(3)

loop_
_geom_bond_atom_site_label_1
_geom_bond_atom_site_label_2
_geom_bond_distance
C1 O1 1.389(4)
C1 N1 1.461(4)
C1 H1A 0.9700
C1 H1B 0.9700
C2 O1 1.395(4)
C2 C3 1.481(5)
C2 H2A 0.9700
C2 H2B 0.9700
C3 H3A 0.9600
C3 H3B 0.9600
C3 H3C 0.9600
C4 C5 1.366(5)
C4 C14 1.390(5)
C4 H4 0.9300
C5 C6 1.403(4)
C5 H5 0.9300
C6 C7 1.353(5)
C6 H6 0.9300
C7 C8 1.404(5)
C7 H7 0.9300
C8 C14 1.405(4)
C8 C9 1.413(4)
C9 C13 1.378(4)
C9 C10 1.467(4)
C10 C21 1.332(4)
C10 C11 1.492(5)
C11 O2 1.463(5)
C11 C15 1.518(5)
C11 H11 0.945(10)
C12 O3 1.204(4)
C12 O2 1.356(4)
C12 C13 1.445(5)
C13 N1 1.391(4)
C14 N1 1.383(4)
C15 C16 1.364(5)
C15 C20 1.364(4)
C16 C17 1.390(5)
C16 H16 0.9300
C17 C18 1.358(5)
C17 H17 0.9300
C18 C19 1.356(5)
C18 H18 0.9300
C19 C20 1.367(5)
C19 H19 0.9300
C20 H20 0.9300
C21 H21A 0.9300
C21 H21B 0.9300
